data_4316188
loop_
_publ_author_name
'Jie Ling'
'Jessica M. Morrison'
'Matthew Ward'
'Kelsey Poinsatte-Jones'
'Peter C. Burns'

_publ_section_title
;
 Syntheses, Structures, and Characterization of Open-Framework Uranyl
 Germanates
;
_journal_name_full 'Inorganic Chemistry'
_journal_page_first 7123
_journal_page_last 7128
_journal_paper_doi 10.1021/ic1010242
_journal_volume 49
_journal_year 2010
_chemical_formula_moiety Ag2[(UO2)3(GeO4)2](H2O)2
_chemical_formula_sum 'Ag2 Ge2 O16 U3'
_chemical_formula_weight 1331.01
_chemical_melting_point ?
_chemical_name_common 'Silver Uranyl Germamante hydrate'
_chemical_name_systematic
; 

 ? 

;
_space_group_IT_number 62
_symmetry_cell_setting orthorhombic
_symmetry_space_group_name_Hall '-P 2ac 2n'
_symmetry_space_group_name_H-M 'P n m a'
_atom_sites_solution_hydrogens none
_atom_sites_solution_primary direct
_atom_sites_solution_secondary difmap
_audit_creation_method SHELXL-97
_cell_angle_alpha 90.00
_cell_angle_beta 90.00
_cell_angle_gamma 90.00
_cell_formula_units_Z 4
_cell_length_a 10.0462(6)
_cell_length_b 7.4699(5)
_cell_length_c 17.7763(11)
_cell_measurement_reflns_used 1771
_cell_measurement_temperature 296(2)
_cell_measurement_theta_max 28.27
_cell_measurement_theta_min 2.29
_cell_volume 1334.01(15)
_computing_cell_refinement 'SMART SAINT'
_computing_data_collection SMART
_computing_data_reduction SAINT
_computing_molecular_graphics 'SHELXP-97 (Sheldrick, 1997)'
_computing_publication_material 'SHELCIF-97 (Sheldrick, 2000)'
_computing_structure_refinement 'SHELXL-97 (Sheldrick, 1997)'
_computing_structure_solution 'SHELXS-97 (Sheldrick, 1990)'
_diffrn_ambient_temperature 296(2)
_diffrn_detector_area_resol_mean 0
_diffrn_measured_fraction_theta_full 0.951
_diffrn_measured_fraction_theta_max 0.951
_diffrn_measurement_device_type 'Bruker APEX'
_diffrn_measurement_method '0.3 wide w/ exposures'
_diffrn_radiation_monochromator graphite
_diffrn_radiation_source 'fine-focus sealed tube'
_diffrn_radiation_type MoK\a
_diffrn_radiation_wavelength 0.71073
_diffrn_reflns_av_R_equivalents 0.0406
_diffrn_reflns_av_sigmaI/netI 0.0272
_diffrn_reflns_limit_h_max 12
_diffrn_reflns_limit_h_min -12
_diffrn_reflns_limit_k_max 10
_diffrn_reflns_limit_k_min -10
_diffrn_reflns_limit_l_max 22
_diffrn_reflns_limit_l_min -23
_diffrn_reflns_number 16681
_diffrn_reflns_theta_full 28.78
_diffrn_reflns_theta_max 28.78
_diffrn_reflns_theta_min 2.29
_diffrn_standards_decay_% 0
_diffrn_standards_interval_count N/A
_diffrn_standards_interval_time N/A
_diffrn_standards_number N/A
_exptl_absorpt_coefficient_mu 43.688
_exptl_absorpt_correction_T_max 0.294
_exptl_absorpt_correction_T_min 0.204
_exptl_absorpt_correction_type multi-scan
_exptl_absorpt_process_details SADABS
_exptl_crystal_colour yellow
_exptl_crystal_density_diffrn 6.627
_exptl_crystal_density_meas ?
_exptl_crystal_density_method 'not measured'
_exptl_crystal_description needle
_exptl_crystal_F_000 2248
_exptl_crystal_size_max 0.096
_exptl_crystal_size_mid 0.032
_exptl_crystal_size_min 0.028
_refine_diff_density_max 2.079
_refine_diff_density_min -1.701
_refine_diff_density_rms 0.407
_refine_ls_extinction_method none
_refine_ls_goodness_of_fit_ref 0.997
_refine_ls_hydrogen_treatment none
_refine_ls_matrix_type full
_refine_ls_number_parameters 121
_refine_ls_number_reflns 1771
_refine_ls_number_restraints 0
_refine_ls_restrained_S_all 0.997
_refine_ls_R_factor_all 0.0271
_refine_ls_R_factor_gt 0.0206
_refine_ls_shift/su_max 0.000
_refine_ls_shift/su_mean 0.000
_refine_ls_structure_factor_coef Fsqd
_refine_ls_weighting_details 'calc w=1/[\s^2^(Fo^2^)+(0.0239P)^2^+0.0000P] where P=(Fo^2^+2Fc^2^)/3'
_refine_ls_weighting_scheme calc
_refine_ls_wR_factor_gt 0.0437
_refine_ls_wR_factor_ref 0.0449
_reflns_number_gt 1525
_reflns_number_total 1771
_reflns_threshold_expression >2sigma(I)
_cod_data_source_file ic1010242_si_002_2.cif
_cod_data_source_block Hope
_cod_depositor_comments
;
The following automatic conversions were performed:
'_symmetry_cell_setting' value 'Orthorhombic' changed to 'orthorhombic'
according to '/home/adriana/struct/CIF-dictionaries/cif_core.dic'
dictionary named 'cif_core.dic' version 2.4.1 from 2010-06-29.

Automatic conversion script
Id: cif_fix_enum 1555 2011-01-17 13:19:09Z saulius 

The following automatic conversions were performed:

'_chemical_melting_point' value 'n/a' was changed to '?' - the value
is undefined or not given.

Automatic conversion script
Id: cif_fix_values 1569 2011-02-09 13:29:24Z adriana 

The following automatic conversions were performed:

'_exptl_crystal_density_meas' value 'n/a' was changed to '?' - the
value is perceived as not measured.

Automatic conversion script
Id: cif_fix_values 3008 2015-01-20 13:52:24Z robertas 
;
_cod_database_code 4316188

loop_
_symmetry_equiv_pos_as_xyz
'x, y, z'
'-x+1/2, -y, z+1/2'
'-x, y+1/2, -z'
'x+1/2, -y+1/2, -z+1/2'
'-x, -y, -z'
'x-1/2, y, -z-1/2'
'x, -y-1/2, z'
'-x-1/2, y-1/2, z-1/2'

loop_
_atom_site_label
_atom_site_type_symbol
_atom_site_fract_x
_atom_site_fract_y
_atom_site_fract_z
_atom_site_U_iso_or_equiv
_atom_site_adp_type
_atom_site_occupancy
_atom_site_symmetry_multiplicity
_atom_site_calc_flag
_atom_site_refinement_flags
_atom_site_disorder_assembly
_atom_site_disorder_group
U1 U 0.47543(3) -0.2500 0.015195(17) 0.00790(8) Uani 1 2 d S . .
U2 U 0.58987(3) 0.2500 0.272718(17) 0.00715(8) Uani 1 2 d S . .
U3 U 0.63117(3) -0.2500 0.292874(17) 0.00778(8) Uani 1 2 d S . .
Ge1 Ge 0.39064(6) 0.00896(7) 0.16065(3) 0.00640(13) Uani 1 1 d . . .
Ag1 Ag 0.79747(7) -0.00328(7) 0.12045(4) 0.03194(16) Uani 1 1 d . . .
O1 O 0.6322(7) -0.2500 0.0641(3) 0.0183(15) Uani 1 2 d S . .
O2 O 0.3160(6) -0.2500 -0.0316(3) 0.0154(14) Uani 1 2 d S . .
O3 O 0.4402(5) 0.0340(5) 0.0661(2) 0.0139(10) Uani 1 1 d . . .
O4 O 0.3581(6) -0.2500 0.1384(3) 0.0083(12) Uani 1 2 d S . .
O5 O 0.4797(6) 0.2500 0.3527(3) 0.0139(13) Uani 1 2 d S . .
O6 O 0.7020(6) 0.2500 0.1930(4) 0.0147(13) Uani 1 2 d S . .
O7 O 0.2148(4) 0.0263(5) 0.1719(2) 0.0096(9) Uani 1 1 d . . .
O8 O 0.5038(4) -0.0371(5) 0.2353(2) 0.0116(9) Uani 1 1 d . . .
O9 O 0.4174(6) 0.2500 0.1867(3) 0.0090(12) Uani 1 2 d S . .
O10 O 0.5239(7) -0.2500 0.3738(3) 0.0169(14) Uani 1 2 d S . .
O11 O 0.7414(7) -0.2500 0.2124(3) 0.0162(14) Uani 1 2 d S . .
O12 O 0.8765(5) -0.0684(7) -0.0022(3) 0.0286(12) Uani 1 1 d . . .

loop_
_atom_site_aniso_label
_atom_site_aniso_U_11
_atom_site_aniso_U_22
_atom_site_aniso_U_33
_atom_site_aniso_U_23
_atom_site_aniso_U_13
_atom_site_aniso_U_12
U1 0.01386(18) 0.00437(14) 0.00546(16) 0.000 0.00188(12) 0.000
U2 0.00984(17) 0.00475(14) 0.00686(16) 0.000 -0.00149(12) 0.000
U3 0.01059(17) 0.00502(14) 0.00774(16) 0.000 -0.00093(12) 0.000
Ge1 0.0083(3) 0.0067(3) 0.0041(3) -0.0001(2) 0.0003(2) 0.0002(2)
Ag1 0.0436(4) 0.0230(3) 0.0293(3) -0.0038(2) 0.0085(3) -0.0023(3)
O1 0.019(4) 0.023(3) 0.014(4) 0.000 -0.001(3) 0.000
O2 0.016(4) 0.021(3) 0.009(3) 0.000 -0.002(3) 0.000
O3 0.025(3) 0.0067(19) 0.010(2) 0.0025(16) 0.0053(19) -0.0010(18)
O4 0.011(3) 0.002(3) 0.012(3) 0.000 0.000(2) 0.000
O5 0.013(3) 0.018(3) 0.010(3) 0.000 0.000(3) 0.000
O6 0.015(4) 0.017(3) 0.012(3) 0.000 -0.003(3) 0.000
O7 0.006(2) 0.009(2) 0.014(2) -0.0030(16) 0.0045(17) 0.0004(16)
O8 0.016(2) 0.008(2) 0.011(2) -0.0011(17) -0.0045(18) -0.0007(17)
O9 0.017(3) 0.006(3) 0.005(3) 0.000 -0.003(2) 0.000
O10 0.022(4) 0.019(3) 0.010(3) 0.000 0.000(3) 0.000
O11 0.020(4) 0.020(3) 0.008(3) 0.000 -0.001(3) 0.000
O12 0.030(3) 0.029(3) 0.027(3) 0.006(2) 0.002(2) 0.000(2)

loop_
_atom_type_symbol
_atom_type_description
_atom_type_scat_dispersion_real
_atom_type_scat_dispersion_imag
_atom_type_scat_source
O O 0.0106 0.0060 'International Tables Vol C Tables 4.2.6.8 and 6.1.1.4'
Ge Ge 0.1547 1.8001 'International Tables Vol C Tables 4.2.6.8 and 6.1.1.4'
Ag Ag -0.8971 1.1015 'International Tables Vol C Tables 4.2.6.8 and 6.1.1.4'
U U -9.6767 9.6646 'International Tables Vol C Tables 4.2.6.8 and 6.1.1.4'

loop_
_geom_angle_atom_site_label_1
_geom_angle_atom_site_label_2
_geom_angle_atom_site_label_3
_geom_angle
_geom_angle_site_symmetry_1
_geom_angle_site_symmetry_3
_geom_angle_publ_flag
O1 U1 O2 178.6(3) . . ?
O1 U1 O3 88.92(19) . 3_645 ?
O2 U1 O3 92.12(18) . 3_645 ?
O1 U1 O3 88.92(19) . 5_655 ?
O2 U1 O3 92.12(18) . 5_655 ?
O3 U1 O3 87.8(2) 3_645 5_655 ?
O1 U1 O3 86.87(15) . . ?
O2 U1 O3 92.53(14) . . ?
O3 U1 O3 157.96(11) 3_645 . ?
O3 U1 O3 70.46(17) 5_655 . ?
O1 U1 O3 86.87(15) . 7 ?
O2 U1 O3 92.53(14) . 7 ?
O3 U1 O3 70.46(17) 3_645 7 ?
O3 U1 O3 157.96(11) 5_655 7 ?
O3 U1 O3 130.8(2) . 7 ?
O1 U1 O4 89.4(2) . . ?
O2 U1 O4 89.2(2) . . ?
O3 U1 O4 136.04(10) 3_645 . ?
O3 U1 O4 136.04(10) 5_655 . ?
O3 U1 O4 65.58(10) . . ?
O3 U1 O4 65.58(10) 7 . ?
O1 U1 Ge1 81.33(16) . . ?
O2 U1 Ge1 97.50(16) . . ?
O3 U1 Ge1 167.36(11) 3_645 . ?
O3 U1 Ge1 99.91(10) 5_655 . ?
O3 U1 Ge1 30.05(10) . . ?
O3 U1 Ge1 100.82(10) 7 . ?
O4 U1 Ge1 36.62(3) . . ?
O1 U1 Ge1 81.33(16) . 7 ?
O2 U1 Ge1 97.50(16) . 7 ?
O3 U1 Ge1 99.91(10) 3_645 7 ?
O3 U1 Ge1 167.36(11) 5_655 7 ?
O3 U1 Ge1 100.82(10) . 7 ?
O3 U1 Ge1 30.05(10) 7 7 ?
O4 U1 Ge1 36.62(3) . 7 ?
Ge1 U1 Ge1 70.79(2) . 7 ?
O1 U1 U1 87.42(4) . 5_645 ?
O2 U1 U1 92.85(4) . 5_645 ?
O3 U1 U1 35.29(10) 3_645 5_645 ?
O3 U1 U1 123.04(10) 5_655 5_645 ?
O3 U1 U1 165.22(10) . 5_645 ?
O3 U1 U1 35.17(10) 7 5_645 ?
O4 U1 U1 100.746(11) . 5_645 ?
Ge1 U1 U1 135.350(16) . 5_645 ?
Ge1 U1 U1 64.821(12) 7 5_645 ?
O1 U1 U1 87.42(4) . 5_655 ?
O2 U1 U1 92.85(4) . 5_655 ?
O3 U1 U1 123.04(10) 3_645 5_655 ?
O3 U1 U1 35.29(10) 5_655 5_655 ?
O3 U1 U1 35.17(10) . 5_655 ?
O3 U1 U1 165.22(10) 7 5_655 ?
O4 U1 U1 100.746(11) . 5_655 ?
Ge1 U1 U1 64.821(12) . 5_655 ?
Ge1 U1 U1 135.350(16) 7 5_655 ?
U1 U1 U1 157.829(19) 5_645 5_655 ?
O5 U2 O6 179.4(3) . . ?
O5 U2 O7 89.86(18) . 4 ?
O6 U2 O7 89.76(17) . 4 ?
O5 U2 O7 89.86(17) . 6_656 ?
O6 U2 O7 89.76(17) . 6_656 ?
O7 U2 O7 92.68(19) 4 6_656 ?
O5 U2 O9 93.5(3) . . ?
O6 U2 O9 87.0(2) . . ?
O7 U2 O9 133.57(10) 4 . ?
O7 U2 O9 133.57(10) 6_656 . ?
O5 U2 O8 89.85(13) . . ?
O6 U2 O8 90.40(14) . . ?
O7 U2 O8 163.29(14) 4 . ?
O7 U2 O8 70.62(14) 6_656 . ?
O9 U2 O8 63.11(10) . . ?
O5 U2 O8 89.85(13) . 7_565 ?
O6 U2 O8 90.40(14) . 7_565 ?
O7 U2 O8 70.62(14) 4 7_565 ?
O7 U2 O8 163.29(14) 6_656 7_565 ?
O9 U2 O8 63.11(10) . 7_565 ?
O8 U2 O8 126.1(2) . 7_565 ?
O5 U2 Ge1 95.87(17) . . ?
O6 U2 Ge1 84.60(16) . . ?
O7 U2 Ge1 165.24(10) 4 . ?
O7 U2 Ge1 100.90(10) 6_656 . ?
O9 U2 Ge1 32.681(18) . . ?
O8 U2 Ge1 30.87(10) . . ?
O8 U2 Ge1 95.74(10) 7_565 . ?
O5 U2 Ge1 95.87(17) . 7_565 ?
O6 U2 Ge1 84.60(16) . 7_565 ?
O7 U2 Ge1 100.90(10) 4 7_565 ?
O7 U2 Ge1 165.24(10) 6_656 7_565 ?
O9 U2 Ge1 32.681(18) . 7_565 ?
O8 U2 Ge1 95.74(10) . 7_565 ?
O8 U2 Ge1 30.87(10) 7_565 7_565 ?
Ge1 U2 Ge1 65.04(2) . 7_565 ?
O5 U2 U3 89.58(3) . 1_565 ?
O6 U2 U3 90.34(3) . 1_565 ?
O7 U2 U3 35.32(10) 4 1_565 ?
O7 U2 U3 128.00(10) 6_656 1_565 ?
O9 U2 U3 98.349(7) . 1_565 ?
O8 U2 U3 161.37(10) . 1_565 ?
O8 U2 U3 35.29(10) 7_565 1_565 ?
Ge1 U2 U3 130.847(13) . 1_565 ?
Ge1 U2 U3 65.810(11) 7_565 1_565 ?
O5 U2 U3 89.58(3) . . ?
O6 U2 U3 90.34(3) . . ?
O7 U2 U3 128.00(10) 4 . ?
O7 U2 U3 35.32(10) 6_656 . ?
O9 U2 U3 98.349(7) . . ?
O8 U2 U3 35.29(10) . . ?
O8 U2 U3 161.37(10) 7_565 . ?
Ge1 U2 U3 65.810(11) . . ?
Ge1 U2 U3 130.847(13) 7_565 . ?
U3 U2 U3 163.301(14) 1_565 . ?
O10 U3 O11 179.1(3) . . ?
O10 U3 O8 91.31(18) . 7 ?
O11 U3 O8 89.34(18) . 7 ?
O10 U3 O8 91.31(18) . . ?
O11 U3 O8 89.34(18) . . ?
O8 U3 O8 88.3(2) 7 . ?
O10 U3 O7 90.07(14) . 6_656 ?
O11 U3 O7 89.52(14) . 6_656 ?
O8 U3 O7 161.03(14) 7 6_656 ?
O8 U3 O7 72.74(14) . 6_656 ?
O10 U3 O7 90.07(14) . 4_545 ?
O11 U3 O7 89.52(14) . 4_545 ?
O8 U3 O7 72.74(14) 7 4_545 ?
O8 U3 O7 161.03(14) . 4_545 ?
O7 U3 O7 126.18(19) 6_656 4_545 ?
O10 U3 O4 98.7(2) . 6_656 ?
O11 U3 O4 80.4(2) . 6_656 ?
O8 U3 O4 134.87(11) 7 6_656 ?
O8 U3 O4 134.87(11) . 6_656 ?
O7 U3 O4 63.41(10) 6_656 6_656 ?
O7 U3 O4 63.41(10) 4_545 6_656 ?
O10 U3 Ge1 105.61(17) . 6_656 ?
O11 U3 Ge1 73.66(16) . 6_656 ?
O8 U3 Ge1 161.59(11) 7 6_656 ?
O8 U3 Ge1 98.29(10) . 6_656 ?
O7 U3 Ge1 30.21(10) 6_656 6_656 ?
O7 U3 Ge1 99.54(10) 4_545 6_656 ?
O4 U3 Ge1 36.63(3) 6_656 6_656 ?
O10 U3 Ge1 105.61(17) . 4_545 ?
O11 U3 Ge1 73.66(16) . 4_545 ?
O8 U3 Ge1 98.29(10) 7 4_545 ?
O8 U3 Ge1 161.59(11) . 4_545 ?
O7 U3 Ge1 99.54(10) 6_656 4_545 ?
O7 U3 Ge1 30.21(10) 4_545 4_545 ?
O4 U3 Ge1 36.63(3) 6_656 4_545 ?
Ge1 U3 Ge1 70.55(2) 6_656 4_545 ?
O10 U3 U2 90.58(3) . 1_545 ?
O11 U3 U2 89.55(3) . 1_545 ?
O8 U3 U2 37.50(10) 7 1_545 ?
O8 U3 U2 125.81(10) . 1_545 ?
O7 U3 U2 161.41(10) 6_656 1_545 ?
O7 U3 U2 35.24(10) 4_545 1_545 ?
O4 U3 U2 98.146(8) 6_656 1_545 ?
Ge1 U3 U2 132.870(14) 6_656 1_545 ?
Ge1 U3 U2 62.454(12) 4_545 1_545 ?
O10 U3 U2 90.58(3) . . ?
O11 U3 U2 89.55(3) . . ?
O8 U3 U2 125.81(10) 7 . ?
O8 U3 U2 37.50(10) . . ?
O7 U3 U2 35.24(10) 6_656 . ?
O7 U3 U2 161.41(10) 4_545 . ?
O4 U3 U2 98.146(8) 6_656 . ?
Ge1 U3 U2 62.454(12) 6_656 . ?
Ge1 U3 U2 132.870(14) 4_545 . ?
U2 U3 U2 163.301(14) 1_545 . ?
O3 Ge1 O8 123.4(2) . . ?
O3 Ge1 O7 112.3(2) . . ?
O8 Ge1 O7 124.3(2) . . ?
O3 Ge1 O9 95.3(2) . . ?
O8 Ge1 O9 84.8(2) . . ?
O7 Ge1 O9 92.6(2) . . ?
O3 Ge1 O4 87.7(2) . . ?
O8 Ge1 O4 93.7(2) . . ?
O7 Ge1 O4 86.0(2) . . ?
O9 Ge1 O4 176.9(3) . . ?
O3 Ge1 U1 41.52(13) . . ?
O8 Ge1 U1 107.59(13) . . ?
O7 Ge1 U1 112.45(13) . . ?
O9 Ge1 U1 135.19(18) . . ?
O4 Ge1 U1 47.85(16) . . ?
O3 Ge1 U2 109.96(15) . . ?
O8 Ge1 U2 43.87(13) . . ?
O7 Ge1 U2 119.10(13) . . ?
O9 Ge1 U2 41.63(17) . . ?
O4 Ge1 U2 137.29(16) . . ?
U1 Ge1 U2 128.28(2) . . ?
O3 Ge1 U3 121.08(15) . 6_556 ?
O8 Ge1 U3 101.63(14) . 6_556 ?
O7 Ge1 U3 40.80(12) . 6_556 ?
O9 Ge1 U3 127.18(19) . 6_556 ?
O4 Ge1 U3 50.45(17) . 6_556 ?
U1 Ge1 U3 93.151(16) . 6_556 ?
U2 Ge1 U3 128.96(2) . 6_556 ?
O12 Ag1 O6 139.76(17) . . ?
O12 Ag1 O11 121.33(16) . . ?
O6 Ag1 O11 97.69(16) . . ?
Ge1 O3 U1 140.3(2) . 5_655 ?
Ge1 O3 U1 108.43(18) . . ?
U1 O3 U1 109.54(17) 5_655 . ?
Ge1 O4 Ge1 150.3(3) . 7 ?
Ge1 O4 U1 95.53(17) . . ?
Ge1 O4 U1 95.53(17) 7 . ?
Ge1 O4 U3 92.92(17) . 6_556 ?
Ge1 O4 U3 92.92(17) 7 6_556 ?
U1 O4 U3 146.5(3) . 6_556 ?
U2 O6 Ag1 130.32(11) . 7_565 ?
U2 O6 Ag1 130.32(11) . . ?
Ag1 O6 Ag1 99.3(2) 7_565 . ?
Ge1 O7 U2 129.7(2) . 6_556 ?
Ge1 O7 U3 108.99(18) . 6_556 ?
U2 O7 U3 109.43(16) 6_556 6_556 ?
Ge1 O8 U3 145.7(2) . . ?
Ge1 O8 U2 105.26(18) . . ?
U3 O8 U2 107.20(17) . . ?
Ge1 O9 Ge1 146.9(3) . 7_565 ?
Ge1 O9 U2 105.69(17) . . ?
Ge1 O9 U2 105.69(17) 7_565 . ?
U3 O11 Ag1 130.39(14) . 7 ?
U3 O11 Ag1 130.39(14) . . ?
Ag1 O11 Ag1 93.7(2) 7 . ?

loop_
_geom_bond_atom_site_label_1
_geom_bond_atom_site_label_2
_geom_bond_distance
_geom_bond_site_symmetry_2
_geom_bond_publ_flag
U1 O1 1.799(6) . ?
U1 O2 1.805(6) . ?
U1 O3 2.326(4) 3_645 ?
U1 O3 2.326(4) 5_655 ?
U1 O3 2.333(4) . ?
U1 O3 2.333(4) 7 ?
U1 O4 2.488(6) . ?
U1 Ge1 3.3396(7) . ?
U1 Ge1 3.3396(7) 7 ?
U1 U1 3.8060(3) 5_645 ?
U1 U1 3.8060(3) 5_655 ?
U2 O5 1.802(6) . ?
U2 O6 1.811(6) . ?
U2 O7 2.310(4) 4 ?
U2 O7 2.310(4) 6_656 ?
U2 O9 2.311(6) . ?
U2 O8 2.406(4) . ?
U2 O8 2.406(4) 7_565 ?
U2 Ge1 3.3492(7) . ?
U2 Ge1 3.3492(7) 7_565 ?
U2 U3 3.7750(3) 1_565 ?
U2 U3 3.7750(3) . ?
U3 O10 1.797(6) . ?
U3 O11 1.809(6) . ?
U3 O8 2.283(4) 7 ?
U3 O8 2.283(4) . ?
U3 O7 2.314(4) 6_656 ?
U3 O7 2.314(4) 4_545 ?
U3 O4 2.586(6) 6_656 ?
U3 Ge1 3.3495(7) 6_656 ?
U3 Ge1 3.3495(7) 4_545 ?
U3 U2 3.7750(3) 1_545 ?
Ge1 O3 1.763(4) . ?
Ge1 O8 1.781(4) . ?
Ge1 O7 1.783(4) . ?
Ge1 O9 1.8784(18) . ?
Ge1 O4 2.0013(16) . ?
Ge1 U3 3.3495(7) 6_556 ?
Ag1 O12 2.371(5) . ?
Ag1 O6 2.482(4) . ?
Ag1 O11 2.527(4) . ?
O3 U1 2.326(4) 5_655 ?
O4 Ge1 2.0013(16) 7 ?
O4 U3 2.586(6) 6_556 ?
O6 Ag1 2.482(4) 7_565 ?
O7 U2 2.310(4) 6_556 ?
O7 U3 2.314(4) 6_556 ?
O9 Ge1 1.8784(17) 7_565 ?
O11 Ag1 2.527(4) 7 ?
